data_7016179
loop_
_publ_author_name
'Carter, E.'
'Fallis, I. A.'
'Kariuki, B. M.'
'Morgan, I. R.'
'Murphy, D. M.'
'Tatchell, T.'
'Van Doorslaer, S.'
'Vinck, E.'

_publ_section_title
;
 Structure and pulsed EPR characterization of
 N,N'-bis(5-tert-butylsalicylidene)-1,2-cyclohexanediamino-vanadium(iv)
 oxide and its adducts with propylene oxide.
;
_journal_issue 28
_journal_name_full 'Dalton transactions (Cambridge, England : 2003)'
_journal_page_first 7454
_journal_page_last 7462
_journal_paper_doi 10.1039/c1dt10378d
_journal_volume 40
_journal_year 2011
_chemical_formula_moiety 'C28 H36 N2 O3 V, C H Cl3'
_chemical_formula_sum 'C29 H37 Cl3 N2 O3 V'
_chemical_formula_weight 618.90
_chemical_name_systematic
;
?
;
_space_group_IT_number 14
_symmetry_cell_setting monoclinic
_symmetry_space_group_name_Hall '-P 2yab'
_symmetry_space_group_name_H-M 'P 1 21/a 1'
_atom_sites_solution_hydrogens geom
_atom_sites_solution_primary direct
_atom_sites_solution_secondary difmap
_audit_creation_method SHELXL-97
_cell_angle_alpha 90.00
_cell_angle_beta 109.868(2)
_cell_angle_gamma 90.00
_cell_formula_units_Z 4
_cell_length_a 10.0144(3)
_cell_length_b 23.0560(9)
_cell_length_c 13.6218(4)
_cell_measurement_reflns_used 4555
_cell_measurement_temperature 150(2)
_cell_measurement_theta_max 27.50
_cell_measurement_theta_min 2.38
_cell_volume 2957.96(17)
_computing_cell_refinement DENZO/SCALEPACK
_computing_data_collection 'cOLLECT,Nonius BV, 1997-2001'
_computing_data_reduction DENZO/SCALEPACK
_computing_structure_refinement SHELXL-97
_computing_structure_solution SHELXs-97
_diffrn_ambient_temperature 150(2)
_diffrn_measured_fraction_theta_full 0.991
_diffrn_measured_fraction_theta_max 0.991
_diffrn_measurement_device_type 'Nonius KappaCCD'
_diffrn_measurement_method 'CCD scans'
_diffrn_radiation_monochromator graphite
_diffrn_radiation_source 'fine-focus sealed tube'
_diffrn_radiation_type MoK\a
_diffrn_radiation_wavelength 0.71073
_diffrn_reflns_av_R_equivalents 0.0491
_diffrn_reflns_av_sigmaI/netI 0.0768
_diffrn_reflns_limit_h_max 13
_diffrn_reflns_limit_h_min -12
_diffrn_reflns_limit_k_max 29
_diffrn_reflns_limit_k_min -26
_diffrn_reflns_limit_l_max 17
_diffrn_reflns_limit_l_min -17
_diffrn_reflns_number 10616
_diffrn_reflns_theta_full 27.50
_diffrn_reflns_theta_max 27.50
_diffrn_reflns_theta_min 2.38
_exptl_absorpt_coefficient_mu 0.639
_exptl_absorpt_correction_T_max 0.9388
_exptl_absorpt_correction_T_min 0.8314
_exptl_absorpt_correction_type empirical
_exptl_absorpt_process_details Denzo/Scalepack
_exptl_crystal_colour yellow
_exptl_crystal_density_diffrn 1.390
_exptl_crystal_density_method 'not measured'
_exptl_crystal_description needle
_exptl_crystal_F_000 1292
_exptl_crystal_size_max 0.30
_exptl_crystal_size_mid 0.10
_exptl_crystal_size_min 0.10
_refine_diff_density_max 0.687
_refine_diff_density_min -0.578
_refine_diff_density_rms 0.078
_refine_ls_extinction_method none
_refine_ls_goodness_of_fit_ref 1.040
_refine_ls_hydrogen_treatment constr
_refine_ls_matrix_type full
_refine_ls_number_parameters 349
_refine_ls_number_reflns 6717
_refine_ls_number_restraints 0
_refine_ls_restrained_S_all 1.040
_refine_ls_R_factor_all 0.1015
_refine_ls_R_factor_gt 0.0603
_refine_ls_shift/su_max 0.000
_refine_ls_shift/su_mean 0.000
_refine_ls_structure_factor_coef Fsqd
_refine_ls_weighting_details 'calc w=1/[\s^2^(Fo^2^)+(0.0580P)^2^+2.6064P] where P=(Fo^2^+2Fc^2^)/3'
_refine_ls_weighting_scheme calc
_refine_ls_wR_factor_gt 0.1295
_refine_ls_wR_factor_ref 0.1496
_reflns_number_gt 4555
_reflns_number_total 6717
_reflns_threshold_expression >2sigma(I)
_cod_data_source_file c1dt10378d.txt
_cod_data_source_block iaf1001
_cod_depositor_comments
;
The following automatic conversions were performed:

'_symmetry_cell_setting' value 'Monoclinic' changed to 'monoclinic'
according to /home/saulius/struct/CIF-dictionaries/cif_core.dic
dictionary named 'cif_core.dic' version 2.4.1 from 2010-06-29.

Automatic conversion script
Id: cif_fix_values 1715 2011-07-08 13:25:40Z adriana 
;
_cod_original_sg_symbol_H-M P21/a
_cod_database_code 7016179

loop_
_symmetry_equiv_pos_as_xyz
'x, y, z'
'-x+1/2, y+1/2, -z'
'-x, -y, -z'
'x-1/2, -y-1/2, z'

loop_
_atom_site_label
_atom_site_type_symbol
_atom_site_fract_x
_atom_site_fract_y
_atom_site_fract_z
_atom_site_U_iso_or_equiv
_atom_site_adp_type
_atom_site_occupancy
_atom_site_symmetry_multiplicity
_atom_site_calc_flag
_atom_site_refinement_flags
_atom_site_disorder_assembly
_atom_site_disorder_group
C1 C 0.3599(3) 0.00093(13) 0.3346(2) 0.0252(6) Uani 1 1 d . . .
C2 C 0.4178(3) 0.02657(13) 0.2639(2) 0.0257(6) Uani 1 1 d . . .
C3 C 0.4188(4) -0.00742(14) 0.1781(2) 0.0322(7) Uani 1 1 d . . .
H3 H 0.4624 0.0073 0.1313 0.039 Uiso 1 1 calc R . .
C4 C 0.3578(3) -0.06145(14) 0.1610(2) 0.0317(7) Uani 1 1 d . . .
H4 H 0.3615 -0.0832 0.1027 0.038 Uiso 1 1 calc R . .
C5 C 0.2902(3) -0.08602(13) 0.2260(2) 0.0272(6) Uani 1 1 d . . .
C6 C 0.2973(3) -0.05453(13) 0.3141(2) 0.0266(6) Uani 1 1 d . . .
H6 H 0.2585 -0.0709 0.3625 0.032 Uiso 1 1 calc R . .
C7 C 0.2138(3) -0.14445(14) 0.1983(2) 0.0313(7) Uani 1 1 d . . .
C8 C 0.1169(4) -0.15595(17) 0.2619(3) 0.0455(9) Uani 1 1 d . . .
H8A H 0.1742 -0.1583 0.3361 0.068 Uiso 1 1 calc R . .
H8B H 0.0663 -0.1926 0.2394 0.068 Uiso 1 1 calc R . .
H8C H 0.0482 -0.1243 0.2509 0.068 Uiso 1 1 calc R . .
C9 C 0.3252(4) -0.19299(14) 0.2188(3) 0.0435(9) Uani 1 1 d . . .
H9A H 0.3923 -0.1840 0.1827 0.065 Uiso 1 1 calc R . .
H9B H 0.2777 -0.2299 0.1926 0.065 Uiso 1 1 calc R . .
H9C H 0.3765 -0.1961 0.2939 0.065 Uiso 1 1 calc R . .
C10 C 0.1236(4) -0.14550(16) 0.0825(3) 0.0424(9) Uani 1 1 d . . .
H10A H 0.0545 -0.1137 0.0673 0.064 Uiso 1 1 calc R . .
H10B H 0.0733 -0.1826 0.0655 0.064 Uiso 1 1 calc R . .
H10C H 0.1851 -0.1408 0.0404 0.064 Uiso 1 1 calc R . .
C11 C 0.3485(3) 0.03202(13) 0.4231(2) 0.0275(6) Uani 1 1 d . . .
H11 H 0.3079 0.0120 0.4671 0.033 Uiso 1 1 calc R . .
C12 C 0.3618(4) 0.11621(14) 0.5343(2) 0.0303(7) Uani 1 1 d . . .
H12 H 0.4556 0.1278 0.5859 0.036 Uiso 1 1 calc R . .
C13 C 0.2809(4) 0.08298(13) 0.5928(2) 0.0300(7) Uani 1 1 d . . .
H13A H 0.1901 0.0684 0.5430 0.036 Uiso 1 1 calc R . .
H13B H 0.3377 0.0493 0.6290 0.036 Uiso 1 1 calc R . .
C14 C 0.2520(4) 0.12313(16) 0.6718(3) 0.0418(9) Uani 1 1 d . . .
H14A H 0.1961 0.1021 0.7080 0.050 Uiso 1 1 calc R . .
H14B H 0.3433 0.1349 0.7247 0.050 Uiso 1 1 calc R . .
C15 C 0.1720(4) 0.17641(16) 0.6200(3) 0.0442(9) Uani 1 1 d . . .
H15A H 0.1547 0.2016 0.6734 0.053 Uiso 1 1 calc R . .
H15B H 0.0787 0.1648 0.5695 0.053 Uiso 1 1 calc R . .
C16 C 0.2551(4) 0.21046(14) 0.5630(3) 0.0352(7) Uani 1 1 d . . .
H16A H 0.1992 0.2445 0.5274 0.042 Uiso 1 1 calc R . .
H16B H 0.3456 0.2246 0.6138 0.042 Uiso 1 1 calc R . .
C17 C 0.2851(4) 0.17097(14) 0.4831(2) 0.0313(7) Uani 1 1 d . . .
H17 H 0.1918 0.1592 0.4310 0.038 Uiso 1 1 calc R . .
C18 C 0.3513(3) 0.25080(13) 0.3954(2) 0.0256(6) Uani 1 1 d . . .
H18 H 0.2893 0.2726 0.4207 0.031 Uiso 1 1 calc R . .
C19 C 0.4133(3) 0.28015(13) 0.3286(2) 0.0256(6) Uani 1 1 d . . .
C20 C 0.4921(3) 0.25096(13) 0.2752(2) 0.0252(6) Uani 1 1 d . . .
C21 C 0.5497(3) 0.28446(13) 0.2135(2) 0.0275(6) Uani 1 1 d . . .
H21 H 0.6065 0.2663 0.1790 0.033 Uiso 1 1 calc R . .
C22 C 0.5253(3) 0.34365(14) 0.2021(2) 0.0284(7) Uani 1 1 d . . .
H22 H 0.5675 0.3651 0.1607 0.034 Uiso 1 1 calc R . .
C23 C 0.4407(3) 0.37298(13) 0.2493(2) 0.0263(6) Uani 1 1 d . . .
C24 C 0.3867(3) 0.33998(13) 0.3126(2) 0.0260(6) Uani 1 1 d . . .
H24 H 0.3297 0.3585 0.3465 0.031 Uiso 1 1 calc R . .
C25 C 0.4041(3) 0.43766(14) 0.2322(3) 0.0333(7) Uani 1 1 d . . .
C26 C 0.4479(5) 0.46916(16) 0.3374(3) 0.0518(10) Uani 1 1 d . . .
H26A H 0.4281 0.5107 0.3257 0.078 Uiso 1 1 calc R . .
H26B H 0.5496 0.4634 0.3744 0.078 Uiso 1 1 calc R . .
H26C H 0.3939 0.4535 0.3795 0.078 Uiso 1 1 calc R . .
C27 C 0.2452(4) 0.44465(19) 0.1767(4) 0.0567(12) Uani 1 1 d . . .
H27A H 0.2171 0.4243 0.1096 0.085 Uiso 1 1 calc R . .
H27B H 0.2221 0.4859 0.1648 0.085 Uiso 1 1 calc R . .
H27C H 0.1940 0.4282 0.2200 0.085 Uiso 1 1 calc R . .
C28 C 0.4811(4) 0.46699(15) 0.1652(3) 0.0389(8) Uani 1 1 d . . .
H28A H 0.4504 0.4492 0.0957 0.058 Uiso 1 1 calc R . .
H28B H 0.5838 0.4620 0.1985 0.058 Uiso 1 1 calc R . .
H28C H 0.4581 0.5084 0.1587 0.058 Uiso 1 1 calc R . .
C29 C 0.3823(4) 0.15261(15) 0.0415(3) 0.0379(8) Uani 1 1 d . . .
H29 H 0.4259 0.1408 0.1162 0.046 Uiso 1 1 calc R . .
N1 N 0.3889(3) 0.08478(11) 0.44745(19) 0.0275(6) Uani 1 1 d . . .
N2 N 0.3730(3) 0.19687(11) 0.42428(18) 0.0253(5) Uani 1 1 d . . .
O1 O 0.4676(2) 0.08052(9) 0.27275(16) 0.0314(5) Uani 1 1 d . . .
O2 O 0.5106(2) 0.19385(9) 0.27867(15) 0.0281(5) Uani 1 1 d . . .
O3 O 0.6549(2) 0.13652(11) 0.46635(17) 0.0354(5) Uani 1 1 d . . .
V1 V 0.49867(5) 0.13812(2) 0.38022(4) 0.02362(14) Uani 1 1 d . . .
Cl1 Cl 0.30529(16) 0.09150(5) -0.03304(9) 0.0746(4) Uani 1 1 d . . .
Cl2 Cl 0.51539(14) 0.18019(5) -0.00184(11) 0.0724(4) Uani 1 1 d . . .
Cl3 Cl 0.25387(10) 0.20606(5) 0.03160(8) 0.0525(3) Uani 1 1 d . . .

loop_
_atom_site_aniso_label
_atom_site_aniso_U_11
_atom_site_aniso_U_22
_atom_site_aniso_U_33
_atom_site_aniso_U_23
_atom_site_aniso_U_13
_atom_site_aniso_U_12
C1 0.0272(15) 0.0227(15) 0.0274(15) -0.0002(11) 0.0114(12) 0.0035(12)
C2 0.0297(15) 0.0202(14) 0.0289(15) 0.0012(12) 0.0120(13) -0.0013(12)
C3 0.0392(18) 0.0284(16) 0.0330(16) 0.0000(13) 0.0177(14) -0.0036(14)
C4 0.0394(18) 0.0259(16) 0.0304(16) -0.0025(13) 0.0126(14) -0.0036(14)
C5 0.0292(16) 0.0215(15) 0.0283(15) 0.0014(12) 0.0065(13) 0.0011(12)
C6 0.0280(15) 0.0222(14) 0.0299(15) 0.0035(12) 0.0101(12) 0.0011(12)
C7 0.0351(17) 0.0249(16) 0.0301(16) 0.0004(12) 0.0061(13) -0.0031(13)
C8 0.052(2) 0.039(2) 0.046(2) 0.0018(16) 0.0168(18) -0.0177(18)
C9 0.050(2) 0.0214(16) 0.049(2) -0.0011(14) 0.0035(17) -0.0038(15)
C10 0.046(2) 0.038(2) 0.0375(18) -0.0026(15) 0.0055(16) -0.0133(17)
C11 0.0313(16) 0.0214(15) 0.0344(16) 0.0017(12) 0.0170(13) 0.0000(12)
C12 0.0372(17) 0.0276(16) 0.0302(15) -0.0041(13) 0.0168(14) -0.0020(14)
C13 0.0427(18) 0.0230(15) 0.0298(15) -0.0002(12) 0.0194(14) -0.0015(13)
C14 0.062(2) 0.0332(19) 0.0415(18) -0.0019(15) 0.0327(18) -0.0022(17)
C15 0.065(2) 0.0324(19) 0.051(2) -0.0019(16) 0.040(2) -0.0003(18)
C16 0.051(2) 0.0258(16) 0.0381(17) -0.0017(13) 0.0276(16) 0.0031(15)
C17 0.0362(17) 0.0264(16) 0.0360(17) -0.0014(13) 0.0184(14) -0.0003(14)
C18 0.0252(15) 0.0235(15) 0.0293(15) 0.0006(12) 0.0108(12) 0.0007(12)
C19 0.0238(14) 0.0258(15) 0.0262(14) 0.0012(12) 0.0073(12) -0.0024(12)
C20 0.0255(14) 0.0260(15) 0.0217(14) 0.0025(11) 0.0050(12) -0.0018(12)
C21 0.0301(16) 0.0276(16) 0.0278(15) 0.0015(12) 0.0137(13) 0.0003(13)
C22 0.0290(15) 0.0281(15) 0.0276(15) 0.0050(12) 0.0092(13) -0.0024(13)
C23 0.0234(14) 0.0236(15) 0.0282(15) 0.0035(12) 0.0039(12) -0.0004(12)
C24 0.0243(14) 0.0236(15) 0.0303(15) 0.0009(12) 0.0095(12) 0.0013(12)
C25 0.0319(17) 0.0250(16) 0.0436(18) 0.0098(14) 0.0135(15) 0.0035(13)
C26 0.077(3) 0.0288(19) 0.057(2) 0.0004(17) 0.032(2) 0.0057(19)
C27 0.0277(18) 0.052(2) 0.085(3) 0.038(2) 0.0130(19) 0.0099(17)
C28 0.0398(19) 0.0275(17) 0.0475(19) 0.0034(15) 0.0122(16) -0.0042(15)
C29 0.046(2) 0.0371(19) 0.0308(17) -0.0022(14) 0.0126(15) -0.0026(16)
N1 0.0346(14) 0.0223(13) 0.0293(13) -0.0005(10) 0.0157(11) 0.0008(11)
N2 0.0291(13) 0.0223(12) 0.0272(12) -0.0010(10) 0.0131(11) -0.0031(10)
O1 0.0438(13) 0.0214(11) 0.0361(12) -0.0020(9) 0.0229(10) -0.0050(10)
O2 0.0362(12) 0.0210(10) 0.0302(11) -0.0003(8) 0.0155(9) -0.0001(9)
O3 0.0280(11) 0.0454(14) 0.0320(11) 0.0070(10) 0.0088(9) 0.0018(10)
V1 0.0258(3) 0.0213(3) 0.0257(3) 0.0008(2) 0.0113(2) -0.0004(2)
Cl1 0.1071(10) 0.0386(6) 0.0555(6) -0.0069(5) -0.0019(6) -0.0148(6)
Cl2 0.0800(8) 0.0559(7) 0.1108(10) -0.0126(6) 0.0711(8) -0.0034(6)
Cl3 0.0421(5) 0.0610(6) 0.0553(6) -0.0052(5) 0.0176(4) 0.0054(5)

loop_
_atom_type_symbol
_atom_type_description
_atom_type_scat_dispersion_real
_atom_type_scat_dispersion_imag
_atom_type_scat_source
C C 0.0033 0.0016 'International Tables Vol C Tables 4.2.6.8 and 6.1.1.4'
H H 0.0000 0.0000 'International Tables Vol C Tables 4.2.6.8 and 6.1.1.4'
N N 0.0061 0.0033 'International Tables Vol C Tables 4.2.6.8 and 6.1.1.4'
O O 0.0106 0.0060 'International Tables Vol C Tables 4.2.6.8 and 6.1.1.4'
V V 0.3005 0.5294 'International Tables Vol C Tables 4.2.6.8 and 6.1.1.4'
Cl Cl 0.1484 0.1585 'International Tables Vol C Tables 4.2.6.8 and 6.1.1.4'

loop_
_geom_angle_atom_site_label_1
_geom_angle_atom_site_label_2
_geom_angle_atom_site_label_3
_geom_angle
_geom_angle_site_symmetry_1
_geom_angle_site_symmetry_3
_geom_angle_publ_flag
C6 C1 C2 120.2(3) . . ?
C6 C1 C11 117.4(3) . . ?
C2 C1 C11 122.0(3) . . ?
O1 C2 C3 119.2(3) . . ?
O1 C2 C1 123.9(3) . . ?
C3 C2 C1 116.9(3) . . ?
C4 C3 C2 121.1(3) . . ?
C4 C3 H3 119.4 . . ?
C2 C3 H3 119.4 . . ?
C3 C4 C5 122.8(3) . . ?
C3 C4 H4 118.6 . . ?
C5 C4 H4 118.6 . . ?
C6 C5 C4 116.2(3) . . ?
C6 C5 C7 123.3(3) . . ?
C4 C5 C7 120.5(3) . . ?
C5 C6 C1 122.4(3) . . ?
C5 C6 H6 118.8 . . ?
C1 C6 H6 118.8 . . ?
C8 C7 C10 108.4(3) . . ?
C8 C7 C5 111.9(3) . . ?
C10 C7 C5 109.8(3) . . ?
C8 C7 C9 109.4(3) . . ?
C10 C7 C9 108.3(3) . . ?
C5 C7 C9 109.0(3) . . ?
C7 C8 H8A 109.5 . . ?
C7 C8 H8B 109.5 . . ?
H8A C8 H8B 109.5 . . ?
C7 C8 H8C 109.5 . . ?
H8A C8 H8C 109.5 . . ?
H8B C8 H8C 109.5 . . ?
C7 C9 H9A 109.5 . . ?
C7 C9 H9B 109.5 . . ?
H9A C9 H9B 109.5 . . ?
C7 C9 H9C 109.5 . . ?
H9A C9 H9C 109.5 . . ?
H9B C9 H9C 109.5 . . ?
C7 C10 H10A 109.5 . . ?
C7 C10 H10B 109.5 . . ?
H10A C10 H10B 109.5 . . ?
C7 C10 H10C 109.5 . . ?
H10A C10 H10C 109.5 . . ?
H10B C10 H10C 109.5 . . ?
N1 C11 C1 125.3(3) . . ?
N1 C11 H11 117.4 . . ?
C1 C11 H11 117.4 . . ?
N1 C12 C17 103.9(2) . . ?
N1 C12 C13 116.4(3) . . ?
C17 C12 C13 112.5(3) . . ?
N1 C12 H12 107.9 . . ?
C17 C12 H12 107.9 . . ?
C13 C12 H12 107.9 . . ?
C14 C13 C12 109.1(3) . . ?
C14 C13 H13A 109.9 . . ?
C12 C13 H13A 109.9 . . ?
C14 C13 H13B 109.9 . . ?
C12 C13 H13B 109.9 . . ?
H13A C13 H13B 108.3 . . ?
C15 C14 C13 111.4(3) . . ?
C15 C14 H14A 109.4 . . ?
C13 C14 H14A 109.4 . . ?
C15 C14 H14B 109.4 . . ?
C13 C14 H14B 109.4 . . ?
H14A C14 H14B 108.0 . . ?
C14 C15 C16 111.1(3) . . ?
C14 C15 H15A 109.4 . . ?
C16 C15 H15A 109.4 . . ?
C14 C15 H15B 109.4 . . ?
C16 C15 H15B 109.4 . . ?
H15A C15 H15B 108.0 . . ?
C17 C16 C15 109.1(3) . . ?
C17 C16 H16A 109.9 . . ?
C15 C16 H16A 109.9 . . ?
C17 C16 H16B 109.9 . . ?
C15 C16 H16B 109.9 . . ?
H16A C16 H16B 108.3 . . ?
N2 C17 C12 106.2(2) . . ?
N2 C17 C16 115.9(3) . . ?
C12 C17 C16 111.1(3) . . ?
N2 C17 H17 107.8 . . ?
C12 C17 H17 107.8 . . ?
C16 C17 H17 107.8 . . ?
N2 C18 C19 125.4(3) . . ?
N2 C18 H18 117.3 . . ?
C19 C18 H18 117.3 . . ?
C24 C19 C20 119.8(3) . . ?
C24 C19 C18 117.4(3) . . ?
C20 C19 C18 122.7(3) . . ?
O2 C20 C21 119.1(3) . . ?
O2 C20 C19 123.4(3) . . ?
C21 C20 C19 117.5(3) . . ?
C22 C21 C20 121.1(3) . . ?
C22 C21 H21 119.4 . . ?
C20 C21 H21 119.4 . . ?
C21 C22 C23 122.4(3) . . ?
C21 C22 H22 118.8 . . ?
C23 C22 H22 118.8 . . ?
C24 C23 C22 116.4(3) . . ?
C24 C23 C25 120.2(3) . . ?
C22 C23 C25 123.4(3) . . ?
C23 C24 C19 122.7(3) . . ?
C23 C24 H24 118.7 . . ?
C19 C24 H24 118.7 . . ?
C27 C25 C26 109.4(3) . . ?
C27 C25 C23 109.5(3) . . ?
C26 C25 C23 109.9(3) . . ?
C27 C25 C28 108.1(3) . . ?
C26 C25 C28 107.8(3) . . ?
C23 C25 C28 112.1(3) . . ?
C25 C26 H26A 109.5 . . ?
C25 C26 H26B 109.5 . . ?
H26A C26 H26B 109.5 . . ?
C25 C26 H26C 109.5 . . ?
H26A C26 H26C 109.5 . . ?
H26B C26 H26C 109.5 . . ?
C25 C27 H27A 109.5 . . ?
C25 C27 H27B 109.5 . . ?
H27A C27 H27B 109.5 . . ?
C25 C27 H27C 109.5 . . ?
H27A C27 H27C 109.5 . . ?
H27B C27 H27C 109.5 . . ?
C25 C28 H28A 109.5 . . ?
C25 C28 H28B 109.5 . . ?
H28A C28 H28B 109.5 . . ?
C25 C28 H28C 109.5 . . ?
H28A C28 H28C 109.5 . . ?
H28B C28 H28C 109.5 . . ?
Cl2 C29 Cl3 110.0(2) . . ?
Cl2 C29 Cl1 109.42(19) . . ?
Cl3 C29 Cl1 110.7(2) . . ?
Cl2 C29 H29 108.9 . . ?
Cl3 C29 H29 108.9 . . ?
Cl1 C29 H29 108.9 . . ?
C11 N1 C12 122.5(3) . . ?
C11 N1 V1 128.1(2) . . ?
C12 N1 V1 109.37(19) . . ?
C18 N2 C17 118.3(3) . . ?
C18 N2 V1 126.4(2) . . ?
C17 N2 V1 114.75(18) . . ?
C2 O1 V1 132.38(19) . . ?
C20 O2 V1 130.25(19) . . ?
O3 V1 O2 104.94(11) . . ?
O3 V1 O1 113.95(11) . . ?
O2 V1 O1 86.98(9) . . ?
O3 V1 N1 101.32(11) . . ?
O2 V1 N1 153.19(10) . . ?
O1 V1 N1 87.33(9) . . ?
O3 V1 N2 109.90(11) . . ?
O2 V1 N2 87.93(9) . . ?
O1 V1 N2 135.68(10) . . ?
N1 V1 N2 78.05(10) . . ?

loop_
_geom_bond_atom_site_label_1
_geom_bond_atom_site_label_2
_geom_bond_distance
_geom_bond_site_symmetry_2
_geom_bond_publ_flag
C1 C6 1.410(4) . ?
C1 C2 1.412(4) . ?
C1 C11 1.440(4) . ?
C2 O1 1.330(4) . ?
C2 C3 1.410(4) . ?
C3 C4 1.372(4) . ?
C3 H3 0.9500 . ?
C4 C5 1.404(4) . ?
C4 H4 0.9500 . ?
C5 C6 1.383(4) . ?
C5 C7 1.532(4) . ?
C6 H6 0.9500 . ?
C7 C8 1.528(5) . ?
C7 C10 1.529(4) . ?
C7 C9 1.537(5) . ?
C8 H8A 0.9800 . ?
C8 H8B 0.9800 . ?
C8 H8C 0.9800 . ?
C9 H9A 0.9800 . ?
C9 H9B 0.9800 . ?
C9 H9C 0.9800 . ?
C10 H10A 0.9800 . ?
C10 H10B 0.9800 . ?
C10 H10C 0.9800 . ?
C11 N1 1.289(4) . ?
C11 H11 0.9500 . ?
C12 N1 1.489(4) . ?
C12 C17 1.518(4) . ?
C12 C13 1.521(4) . ?
C12 H12 1.0000 . ?
C13 C14 1.520(4) . ?
C13 H13A 0.9900 . ?
C13 H13B 0.9900 . ?
C14 C15 1.505(5) . ?
C14 H14A 0.9900 . ?
C14 H14B 0.9900 . ?
C15 C16 1.534(5) . ?
C15 H15A 0.9900 . ?
C15 H15B 0.9900 . ?
C16 C17 1.525(4) . ?
C16 H16A 0.9900 . ?
C16 H16B 0.9900 . ?
C17 N2 1.501(4) . ?
C17 H17 1.0000 . ?
C18 N2 1.300(4) . ?
C18 C19 1.434(4) . ?
C18 H18 0.9500 . ?
C19 C24 1.408(4) . ?
C19 C20 1.412(4) . ?
C20 O2 1.328(4) . ?
C20 C21 1.402(4) . ?
C21 C22 1.386(4) . ?
C21 H21 0.9500 . ?
C22 C23 1.399(4) . ?
C22 H22 0.9500 . ?
C23 C24 1.390(4) . ?
C23 C25 1.534(4) . ?
C24 H24 0.9500 . ?
C25 C27 1.521(5) . ?
C25 C26 1.533(5) . ?
C25 C28 1.536(5) . ?
C26 H26A 0.9800 . ?
C26 H26B 0.9800 . ?
C26 H26C 0.9800 . ?
C27 H27A 0.9800 . ?
C27 H27B 0.9800 . ?
C27 H27C 0.9800 . ?
C28 H28A 0.9800 . ?
C28 H28B 0.9800 . ?
C28 H28C 0.9800 . ?
C29 Cl2 1.750(4) . ?
C29 Cl3 1.753(4) . ?
C29 Cl1 1.754(4) . ?
C29 H29 1.0000 . ?
N1 V1 2.060(3) . ?
N2 V1 2.072(3) . ?
O1 V1 1.922(2) . ?
O2 V1 1.921(2) . ?
O3 V1 1.606(2) . ?
